data_7715367
loop_
_publ_author_name
'Kr&#xe4;mer, Felix'
'Wenzel, Jonas O.'
'Fern&#xe1;ndez, Israel'
'Breher, Frank'

_publ_section_title
;
 Intramolecular dearomative 1,4-addition of silyl and germyl radicals to a
 phenyl moiety.
;
_journal_issue 7
_journal_name_full 'Dalton transactions (Cambridge, England : 2003)'
_journal_page_first 2917
_journal_page_last 2921
_journal_paper_doi 10.1039/d4dt00089g
_journal_volume 53
_journal_year 2024
_chemical_formula_moiety 'C76 H80 Ge2 P2'
_chemical_formula_sum 'C76 H80 Ge2 P2'
_chemical_formula_weight 1200.52
_space_group_crystal_system triclinic
_space_group_IT_number 2
_space_group_name_Hall '-P 1'
_space_group_name_H-M_alt 'P -1'
_atom_sites_solution_hydrogens mixed
_atom_sites_solution_primary dual
_audit_creation_date 2023-09-06
_audit_creation_method
;
Olex2 1.5
(compiled 2023.03.06 svn.rbb2c1857 for OlexSys, GUI svn.r6748)
;
_audit_update_record
;
2023-09-06 deposited with the CCDC.	2024-01-15 downloaded from the CCDC.
;
_cell_angle_alpha 105.786(7)
_cell_angle_beta 100.350(7)
_cell_angle_gamma 113.369(7)
_cell_formula_units_Z 2
_cell_length_a 14.2708(13)
_cell_length_b 17.2871(17)
_cell_length_c 17.3300(15)
_cell_measurement_reflns_used 12956
_cell_measurement_temperature 200
_cell_measurement_theta_max 28.51
_cell_measurement_theta_min 2.55
_cell_volume 3570.9(7)
_computing_cell_refinement
;
X-Area Recipe 1.33.0.0 (STOE, 2015)
;
_computing_data_collection
;
X-Area WinXpose 2.0.22.0 (STOE, 2016)
;
_computing_data_reduction
;
X-Area Integrate 1.73.0.0 (STOE, 2018)
X-Area LANA 1.72.3.0 (STOE, 2018)
;
_computing_molecular_graphics 'Olex2 1.5 (Dolomanov et al., 2009)'
_computing_publication_material
;
STOE & Cie GmbH, X-Area, software package for collecting single-crystal or
multi-domain crystal data on STOE area-detector diffractometers, for image 
processing, for the correction and scaling of reflection intensities and 
for outlier rejection, version 1.82, Darmstadt 2018
;
_computing_structure_refinement 'SHELXL 2018/3 (Sheldrick, 2015)'
_computing_structure_solution 'SHELXT  (Sheldrick, 2015)'
_diffrn_ambient_temperature 200
_diffrn_detector 'image plate (34 cm diameter)'
_diffrn_detector_area_resol_mean 6.67
_diffrn_detector_type 'STOE Imaging Plate'
_diffrn_measured_fraction_theta_full 0.993
_diffrn_measured_fraction_theta_max 0.982
_diffrn_measurement_details
;
 206 frames, detector distance = 100 mm
;
_diffrn_measurement_device '2-circle diffractometer'
_diffrn_measurement_device_type 'STOE IPDS II'
_diffrn_measurement_method 'rotation method, \w scans'
_diffrn_radiation_collimation '0.5 mm diameter, monocapillary'
_diffrn_radiation_monochromator 'plane graphite'
_diffrn_radiation_polarisn_norm 0
_diffrn_radiation_probe x-ray
_diffrn_radiation_type 'Mo K\a'
_diffrn_radiation_wavelength 0.71073
_diffrn_reflns_av_R_equivalents 0.0356
_diffrn_reflns_av_unetI/netI 0.0608
_diffrn_reflns_Laue_measured_fraction_full 0.993
_diffrn_reflns_Laue_measured_fraction_max 0.982
_diffrn_reflns_limit_h_max 19
_diffrn_reflns_limit_h_min -19
_diffrn_reflns_limit_k_max 23
_diffrn_reflns_limit_k_min -22
_diffrn_reflns_limit_l_max 21
_diffrn_reflns_limit_l_min -23
_diffrn_reflns_number 35816
_diffrn_reflns_point_group_measured_fraction_full 0.993
_diffrn_reflns_point_group_measured_fraction_max 0.982
_diffrn_reflns_theta_full 25.242
_diffrn_reflns_theta_max 29.230
_diffrn_reflns_theta_min 1.493
_diffrn_source 'sealed X-ray tube, 12 x 0.4 mm long-fine focus'
_diffrn_source_current 40
_diffrn_source_power 2.000
_diffrn_source_voltage 50
_exptl_absorpt_coefficient_mu 0.924
_exptl_absorpt_correction_T_max 1.0000
_exptl_absorpt_correction_T_min 0.9727
_exptl_absorpt_correction_type multi-scan
_exptl_absorpt_process_details
;
STOE LANA, absorption correction by scaling of reflection intensities.
J. Koziskova, F. Hahn, J. Richter, J. Kozisek, "Comparison of different
absorption corrections on the model structure of tetrakis(\m~2~-acetato)-
diaqua-di-copper(II)", Acta Chimica Slovaca, vol. 9, no. 2, 2016, pp. 136 - 140.
;
_exptl_crystal_colour yellow
_exptl_crystal_colour_primary yellow
_exptl_crystal_density_diffrn 1.117
_exptl_crystal_density_method 'not measured'
_exptl_crystal_description prism
_exptl_crystal_F_000 1260
_exptl_crystal_size_max 0.4
_exptl_crystal_size_mid 0.283
_exptl_crystal_size_min 0.2
_refine_diff_density_max 0.681
_refine_diff_density_min -0.900
_refine_diff_density_rms 0.076
_refine_ls_extinction_coef 0.0075(6)
_refine_ls_extinction_expression Fc^*^=kFc[1+0.001xFc^2^\l^3^/sin(2\q)]^-1/4^
_refine_ls_extinction_method 'SHELXL-2018/3 (Sheldrick 2018)'
_refine_ls_goodness_of_fit_ref 1.042
_refine_ls_hydrogen_treatment mixed
_refine_ls_matrix_type full
_refine_ls_number_parameters 720
_refine_ls_number_reflns 19026
_refine_ls_number_restraints 14
_refine_ls_restrained_S_all 1.041
_refine_ls_R_factor_all 0.0984
_refine_ls_R_factor_gt 0.0544
_refine_ls_shift/su_max 0.003
_refine_ls_shift/su_mean 0.000
_refine_ls_structure_factor_coef Fsqd
_refine_ls_weighting_details 'w=1/[\s^2^(Fo^2^)+(0.0828P)^2^] where P=(Fo^2^+2Fc^2^)/3'
_refine_ls_weighting_scheme calc
_refine_ls_wR_factor_gt 0.1331
_refine_ls_wR_factor_ref 0.1528
_reflns_Friedel_coverage 0.000
_reflns_number_gt 11667
_reflns_number_total 19026
_reflns_threshold_expression 'I > 2\s(I)'
_cod_data_source_file d4dt00089g2.cif
_cod_data_source_block fk389_2
_cod_original_cell_volume 3570.9(6)
_cod_database_code 7715367
_shelx_shelxl_version_number 2018/3
_shelx_space_group_comment
;
The symmetry employed for this shelxl refinement is uniquely defined
by the following loop, which should always be used as a source of
symmetry information in preference to the above space-group names.
They are only intended as comments.
;
_shelx_estimated_absorpt_t_max 0.837
_shelx_estimated_absorpt_t_min 0.709
_olex2_refinement_description
;
1. Fixed Uiso
 At 1.2 times of:
  All C(H) groups
 At 1.5 times of:
  All C(H,H,H) groups
2. Restrained distances
 C25-C24
 1.51 with sigma of 0.02
 C24-C25
 1.51 with sigma of 0.04
 H25A-H25B \\sim H25A-H25C \\sim H25B-H25C
 with sigma of 0.04
 C25-H25A \\sim C25-H25B \\sim C25-H25C
 with sigma of 0.02
3. Uiso/Uaniso restraints and constraints
Ge2: within 2A with sigma of 0.04 and sigma for terminal atoms of 0.08 within 2A
C25: within 2A with sigma of 0.04 and sigma for terminal atoms of 0.08 within 2A
Uanis(C25) \\sim Ueq: with sigma of 0.1 and sigma for terminal atoms of 0.2
4. Rigid body (RIGU) restrains
 C25
 with sigma for 1-2 distances of 0.004 and sigma for 1-3 distances of 0.004
5.a Aromatic/amide H refined with riding coordinates:
 C5(H5), C7(H7), C8(H8), C14(H14), C17(H17), C23(H23), C26(H26), C30(H30),
 C31(H31), C32(H32), C33(H33), C34(H34), C36(H36), C37(H37), C38(H38), C39(H39),
  C40(H40), C44(H44), C47(H47), C53(H53), C56(H56), C60(H60), C61(H61),
 C62(H62), C63(H63), C64(H64), C66(H66), C67(H67), C68(H68), C69(H69), C70(H70),
  C74(H74), C73(H73), C72(H72), C76(H76), C75(H75)
5.b Fitted hexagon refined as free rotating group:
 C23(C24,C26,C27,C20,C21), C74(C73,C72,C71,C76,C75)
5.c Idealised Me refined as rotating group:
 C2(H2A,H2B,H2C), C10(H10A,H10B,H10C), C13(H13A,H13B,H13C), C16(H16A,H16B,
 H16C), C19(H19A,H19B,H19C), C22(H22A,H22B,H22C), C25(H25A,H25B,H25C), C28(H28A,
 H28B,H28C), C43(H43A,H43B,H43C), C46(H46A,H46B,H46C), C49(H49A,H49B,H49C),
 C52(H52A,H52B,H52C), C55(H55A,H55B,H55C), C58(H58A,H58B,H58C)
;
_smtbx_masks_void_probe_radius 1.2
_smtbx_masks_void_truncation_radius 1.2
_olex2_submission_special_instructions 'No special instructions were received'

loop_
_space_group_symop_operation_xyz
'x, y, z'
'-x, -y, -z'

loop_
_atom_site_label
_atom_site_type_symbol
_atom_site_fract_x
_atom_site_fract_y
_atom_site_fract_z
_atom_site_U_iso_or_equiv
_atom_site_adp_type
_atom_site_occupancy
_atom_site_site_symmetry_order
_atom_site_calc_flag
_atom_site_refinement_flags_posn
_atom_site_refinement_flags_adp
_atom_site_refinement_flags_occupancy
_atom_site_disorder_assembly
_atom_site_disorder_group
Ge1 Ge -0.02285(2) 0.19474(2) 0.32692(2) 0.03510(9) Uani 1 1 d . . . . .
Ge2 Ge 0.35206(2) 0.43779(2) 0.20080(2) 0.03374(9) Uani 1 1 d . . . . .
P1 P -0.06717(6) 0.22713(5) 0.16836(5) 0.03517(16) Uani 1 1 d . . . . .
P2 P 0.52272(6) 0.35676(6) 0.21730(5) 0.03711(17) Uani 1 1 d . . . . .
C1 C -0.1266(2) 0.1854(2) 0.23310(18) 0.0371(6) Uani 1 1 d . . . . .
C2 C -0.2470(2) 0.1465(2) 0.2170(2) 0.0448(7) Uani 1 1 d . . . . .
H2A H -0.280967 0.081338 0.190132 0.067 Uiso 1 1 calc R U . . .
H2B H -0.276121 0.170379 0.180687 0.067 Uiso 1 1 calc R U . . .
H2C H -0.260259 0.163195 0.269892 0.067 Uiso 1 1 calc R U . . .
C3 C 0.1062(2) 0.2481(2) 0.28761(19) 0.0371(6) Uani 1 1 d . . . . .
H3 H 0.100(2) 0.192(2) 0.2510(17) 0.025(7) Uiso 1 1 d . . . . .
C4 C 0.0736(2) 0.2901(2) 0.22936(18) 0.0351(6) Uani 1 1 d . . . . .
C5 C 0.1397(2) 0.3704(2) 0.22885(18) 0.0349(6) Uani 1 1 d . . . . .
H5 H 0.110800 0.393763 0.194343 0.042 Uiso 1 1 calc R U . . .
C6 C 0.2571(2) 0.4253(2) 0.28009(18) 0.0357(6) Uani 1 1 d . . . . .
H6 H 0.279(3) 0.493(3) 0.310(2) 0.070(12) Uiso 1 1 d . . . . .
C7 C 0.2856(2) 0.3863(2) 0.34209(19) 0.0402(7) Uani 1 1 d . . . . .
H7 H 0.355203 0.418708 0.380858 0.048 Uiso 1 1 calc R U . . .
C8 C 0.2192(2) 0.3087(2) 0.34607(19) 0.0428(7) Uani 1 1 d . . . . .
H8 H 0.244865 0.291226 0.387962 0.051 Uiso 1 1 calc R U . . .
C9 C 0.3990(2) 0.3491(2) 0.20078(19) 0.0394(6) Uani 1 1 d . . . . .
C10 C 0.3070(2) 0.2532(2) 0.1775(2) 0.0458(7) Uani 1 1 d . . . . .
H10A H 0.239720 0.255097 0.170206 0.069 Uiso 1 1 calc R U . . .
H10B H 0.319633 0.232019 0.222154 0.069 Uiso 1 1 calc R U . . .
H10C H 0.304041 0.212611 0.125710 0.069 Uiso 1 1 calc R U . . .
C11 C -0.0439(2) 0.2592(2) 0.43196(18) 0.0375(6) Uani 1 1 d . . . . .
C12 C 0.0121(3) 0.3537(2) 0.47465(19) 0.0409(7) Uani 1 1 d . . . . .
C13 C 0.0971(3) 0.4146(2) 0.4468(2) 0.0534(8) Uani 1 1 d . . . . .
H13A H 0.160011 0.406245 0.458937 0.080 Uiso 1 1 calc R U . . .
H13B H 0.116090 0.477016 0.476836 0.080 Uiso 1 1 calc R U . . .
H13C H 0.069205 0.399061 0.386968 0.080 Uiso 1 1 calc R U . . .
C14 C -0.0100(3) 0.3948(2) 0.54485(19) 0.0449(7) Uani 1 1 d . . . . .
H14 H 0.027870 0.457860 0.572652 0.054 Uiso 1 1 calc R U . . .
C15 C -0.0874(3) 0.3440(2) 0.57461(19) 0.0444(7) Uani 1 1 d . . . . .
C16 C -0.1116(3) 0.3890(3) 0.6508(2) 0.0621(10) Uani 1 1 d . . . . .
H16A H -0.046622 0.423997 0.698828 0.093 Uiso 1 1 calc R U . . .
H16B H -0.164495 0.343089 0.663212 0.093 Uiso 1 1 calc R U . . .
H16C H -0.139023 0.428459 0.638829 0.093 Uiso 1 1 calc R U . . .
C17 C -0.1433(3) 0.2513(2) 0.53108(19) 0.0428(7) Uani 1 1 d . . . . .
H17 H -0.195801 0.216671 0.549933 0.051 Uiso 1 1 calc R U . . .
C18 C -0.1249(3) 0.2067(2) 0.45985(19) 0.0391(6) Uani 1 1 d . . . . .
C19 C -0.1922(3) 0.1047(2) 0.4164(2) 0.0518(8) Uani 1 1 d . . . . .
H19A H -0.151889 0.075876 0.434263 0.078 Uiso 1 1 calc R U . . .
H19B H -0.210560 0.087722 0.356092 0.078 Uiso 1 1 calc R U . . .
H19C H -0.257097 0.085433 0.431260 0.078 Uiso 1 1 calc R U . . .
C22 C -0.1484(3) -0.0217(3) 0.1906(2) 0.0607(10) Uani 1 1 d . . . . .
H22A H -0.200317 -0.003010 0.204257 0.091 Uiso 1 1 calc R U . . .
H22B H -0.184203 -0.086193 0.158458 0.091 Uiso 1 1 calc R U . . .
H22C H -0.113829 0.009867 0.157804 0.091 Uiso 1 1 calc R U . . .
C23 C -0.04420(18) -0.07008(11) 0.27817(11) 0.0499(8) Uani 1 1 d G . . . .
H23 H -0.079588 -0.126490 0.233390 0.060 Uiso 1 1 calc R U . . .
C24 C 0.02904(19) -0.05639(12) 0.35167(14) 0.0524(8) Uani 1 1 d DG . . . .
C26 C 0.08193(16) 0.02792(15) 0.41860(11) 0.0521(8) Uani 1 1 d G . . . .
H26 H 0.130933 0.037083 0.467775 0.062 Uiso 1 1 calc R U . . .
C27 C 0.06159(16) 0.09853(11) 0.41203(10) 0.0443(7) Uani 1 1 d G . . . .
C20 C -0.01165(16) 0.08483(11) 0.33853(12) 0.0385(6) Uani 1 1 d G . . . .
C21 C -0.06454(15) 0.00053(13) 0.27160(10) 0.0426(7) Uani 1 1 d G . . . .
C25 C 0.0563(4) -0.1327(3) 0.3574(3) 0.0763(12) Uani 1 1 d D U . . .
H25A H 0.023596 -0.158191 0.394410 0.114 Uiso 1 1 calc DR U . . .
H25B H 0.133167 -0.108187 0.379346 0.114 Uiso 1 1 calc DR U . . .
H25C H 0.029073 -0.179467 0.301919 0.114 Uiso 1 1 calc DR U . . .
C28 C 0.1218(3) 0.1866(3) 0.4889(2) 0.0609(10) Uani 1 1 d . . . . .
H28A H 0.155019 0.236295 0.471587 0.091 Uiso 1 1 calc R U . . .
H28B H 0.176398 0.183627 0.527562 0.091 Uiso 1 1 calc R U . . .
H28C H 0.072235 0.195776 0.516375 0.091 Uiso 1 1 calc R U . . .
C29 C -0.0792(2) 0.1476(2) 0.06801(18) 0.0385(6) Uani 1 1 d . . . . .
C30 C -0.1731(3) 0.0650(3) 0.0269(2) 0.0558(9) Uani 1 1 d . . . . .
H30 H -0.230219 0.052876 0.048511 0.067 Uiso 1 1 calc R U . . .
C31 C -0.1821(4) 0.0004(3) -0.0462(3) 0.0727(12) Uani 1 1 d . . . . .
H31 H -0.245747 -0.054280 -0.074232 0.087 Uiso 1 1 calc R U . . .
C32 C -0.0976(4) 0.0171(3) -0.0769(3) 0.0765(13) Uani 1 1 d . . . . .
H32 H -0.103127 -0.027043 -0.125027 0.092 Uiso 1 1 calc R U . . .
C33 C -0.0049(3) 0.0982(3) -0.0375(3) 0.0740(13) Uani 1 1 d . . . . .
H33 H 0.052051 0.109499 -0.059338 0.089 Uiso 1 1 calc R U . . .
C34 C 0.0045(3) 0.1635(3) 0.0349(2) 0.0578(9) Uani 1 1 d . . . . .
H34 H 0.067744 0.218671 0.061456 0.069 Uiso 1 1 calc R U . . .
C35 C -0.1119(2) 0.3015(2) 0.13621(19) 0.0394(6) Uani 1 1 d . . . . .
C36 C -0.1376(3) 0.2969(3) 0.0535(2) 0.0531(8) Uani 1 1 d . . . . .
H36 H -0.133497 0.253278 0.010927 0.064 Uiso 1 1 calc R U . . .
C37 C -0.1697(3) 0.3580(3) 0.0342(3) 0.0648(11) Uani 1 1 d . . . . .
H37 H -0.186570 0.354873 -0.021340 0.078 Uiso 1 1 calc R U . . .
C38 C -0.1763(3) 0.4220(3) 0.0961(3) 0.0610(10) Uani 1 1 d . . . . .
H38 H -0.198058 0.462088 0.082561 0.073 Uiso 1 1 calc R U . . .
C39 C -0.1510(3) 0.4275(3) 0.1787(3) 0.0581(9) Uani 1 1 d . . . . .
H39 H -0.155043 0.471385 0.221024 0.070 Uiso 1 1 calc R U . . .
C40 C -0.1195(3) 0.3670(2) 0.1981(2) 0.0465(7) Uani 1 1 d . . . . .
H40 H -0.103082 0.370468 0.253724 0.056 Uiso 1 1 calc R U . . .
C41 C 0.2450(2) 0.4082(2) 0.09033(18) 0.0366(6) Uani 1 1 d . . . . .
C42 C 0.1869(2) 0.4579(2) 0.09084(19) 0.0391(6) Uani 1 1 d . . . . .
C43 C 0.2120(3) 0.5416(2) 0.1655(2) 0.0476(8) Uani 1 1 d . . . . .
H43A H 0.258798 0.545437 0.215267 0.071 Uiso 1 1 calc R U . . .
H43B H 0.146118 0.537262 0.174842 0.071 Uiso 1 1 calc R U . . .
H43C H 0.247009 0.595096 0.153575 0.071 Uiso 1 1 calc R U . . .
C44 C 0.1041(3) 0.4339(2) 0.0183(2) 0.0446(7) Uani 1 1 d . . . . .
H44 H 0.065655 0.466682 0.020450 0.054 Uiso 1 1 calc R U . . .
C45 C 0.0769(3) 0.3631(2) -0.0567(2) 0.0467(8) Uani 1 1 d . . . . .
C46 C -0.0139(3) 0.3373(3) -0.1347(2) 0.0677(11) Uani 1 1 d . . . . .
H46A H 0.015381 0.351562 -0.177748 0.102 Uiso 1 1 calc R U . . .
H46B H -0.052404 0.370777 -0.120318 0.102 Uiso 1 1 calc R U . . .
H46C H -0.062386 0.273179 -0.155616 0.102 Uiso 1 1 calc R U . . .
C47 C 0.1386(3) 0.3181(2) -0.0583(2) 0.0461(7) Uani 1 1 d . . . . .
H47 H 0.123634 0.271765 -0.108605 0.055 Uiso 1 1 calc R U . . .
C48 C 0.2225(2) 0.3398(2) 0.01297(19) 0.0381(6) Uani 1 1 d . . . . .
C49 C 0.2874(3) 0.2892(3) -0.0017(2) 0.0516(8) Uani 1 1 d . . . . .
H49A H 0.357003 0.323210 0.041419 0.077 Uiso 1 1 calc R U . . .
H49B H 0.296244 0.282068 -0.056391 0.077 Uiso 1 1 calc R U . . .
H49C H 0.250074 0.230325 0.000620 0.077 Uiso 1 1 calc R U . . .
C50 C 0.4645(2) 0.5668(2) 0.2367(2) 0.0403(7) Uani 1 1 d . . . . .
C51 C 0.5244(2) 0.6180(2) 0.3238(2) 0.0444(7) Uani 1 1 d . . . . .
C52 C 0.5213(3) 0.5749(3) 0.3884(2) 0.0527(8) Uani 1 1 d . . . . .
H52A H 0.461030 0.570438 0.407667 0.079 Uiso 1 1 calc R U . . .
H52B H 0.587001 0.611571 0.435626 0.079 Uiso 1 1 calc R U . . .
H52C H 0.513815 0.515074 0.363151 0.079 Uiso 1 1 calc R U . . .
C53 C 0.5919(3) 0.7114(2) 0.3517(2) 0.0533(8) Uani 1 1 d . . . . .
H53 H 0.629231 0.744344 0.409353 0.064 Uiso 1 1 calc R U . . .
C54 C 0.6054(3) 0.7568(3) 0.2969(3) 0.0629(10) Uani 1 1 d . . . . .
C55 C 0.6800(4) 0.8586(3) 0.3280(4) 0.0899(15) Uani 1 1 d . . . . .
H55A H 0.675621 0.888936 0.381540 0.135 Uiso 1 1 calc R U . . .
H55B H 0.658545 0.881770 0.287437 0.135 Uiso 1 1 calc R U . . .
H55C H 0.752857 0.869326 0.334678 0.135 Uiso 1 1 calc R U . . .
C56 C 0.5520(3) 0.7056(2) 0.2120(3) 0.0565(9) Uani 1 1 d . . . . .
H56 H 0.562403 0.734582 0.173910 0.068 Uiso 1 1 calc R U . . .
C57 C 0.4827(3) 0.6119(2) 0.1801(2) 0.0476(8) Uani 1 1 d . . . . .
C58 C 0.4370(3) 0.5651(3) 0.0842(2) 0.0571(9) Uani 1 1 d . . . . .
H58A H 0.423801 0.503069 0.067852 0.086 Uiso 1 1 calc R U . . .
H58B H 0.487735 0.596386 0.059695 0.086 Uiso 1 1 calc R U . . .
H58C H 0.370480 0.566312 0.064329 0.086 Uiso 1 1 calc R U . . .
C59 C 0.6253(2) 0.4661(2) 0.2282(2) 0.0413(7) Uani 1 1 d . . . . .
C60 C 0.7094(3) 0.5244(2) 0.3043(2) 0.0479(8) Uani 1 1 d . . . . .
H60 H 0.714471 0.506912 0.350474 0.057 Uiso 1 1 calc R U . . .
C61 C 0.7859(3) 0.6091(2) 0.3110(2) 0.0565(9) Uani 1 1 d . . . . .
H61 H 0.841830 0.648262 0.361824 0.068 Uiso 1 1 calc R U . . .
C62 C 0.7789(3) 0.6348(3) 0.2429(3) 0.0616(10) Uani 1 1 d . . . . .
H62 H 0.830578 0.691012 0.247390 0.074 Uiso 1 1 calc R U . . .
C63 C 0.6959(3) 0.5780(3) 0.1684(3) 0.0599(10) Uani 1 1 d . . . . .
H63 H 0.691642 0.595957 0.122563 0.072 Uiso 1 1 calc R U . . .
C64 C 0.6190(3) 0.4946(2) 0.1606(2) 0.0478(8) Uani 1 1 d . . . . .
H64 H 0.562370 0.457099 0.109914 0.057 Uiso 1 1 calc R U . . .
C65 C 0.5755(2) 0.3377(2) 0.3107(2) 0.0416(7) Uani 1 1 d . . . . .
C66 C 0.5226(3) 0.3320(3) 0.3697(2) 0.0513(8) Uani 1 1 d . . . . .
H66 H 0.461098 0.339630 0.362704 0.062 Uiso 1 1 calc R U . . .
C67 C 0.5604(4) 0.3149(3) 0.4394(2) 0.0644(11) Uani 1 1 d . . . . .
H67 H 0.522763 0.308813 0.477803 0.077 Uiso 1 1 calc R U . . .
C68 C 0.6541(3) 0.3071(3) 0.4515(2) 0.0627(10) Uani 1 1 d . . . . .
H68 H 0.680534 0.297362 0.499103 0.075 Uiso 1 1 calc R U . . .
C69 C 0.7083(3) 0.3136(3) 0.3938(2) 0.0577(9) Uani 1 1 d . . . . .
H69 H 0.771468 0.308537 0.402446 0.069 Uiso 1 1 calc R U . . .
C70 C 0.6693(3) 0.3276(2) 0.3232(2) 0.0489(8) Uani 1 1 d . . . . .
H70 H 0.705259 0.330395 0.283439 0.059 Uiso 1 1 calc R U . . .
C74 C 0.4990(3) 0.11758(17) 0.00033(15) 0.0804(14) Uani 1 1 d G . . . .
H74 H 0.490191 0.068132 -0.044303 0.096 Uiso 1 1 calc R U . . .
C73 C 0.4718(2) 0.10553(12) 0.07082(18) 0.0716(12) Uani 1 1 d G . . . .
H73 H 0.444726 0.048020 0.073365 0.086 Uiso 1 1 calc R U . . .
C72 C 0.4849(2) 0.17944(15) 0.13753(14) 0.0561(9) Uani 1 1 d G . . . .
H72 H 0.466682 0.171379 0.184696 0.067 Uiso 1 1 calc R U . . .
C71 C 0.52530(19) 0.26540(13) 0.13373(13) 0.0437(7) Uani 1 1 d G . . . .
C76 C 0.5525(2) 0.27745(15) 0.06323(16) 0.0669(11) Uani 1 1 d G . . . .
H76 H 0.579569 0.334966 0.060692 0.080 Uiso 1 1 calc R U . . .
C75 C 0.5394(3) 0.2035(2) -0.00347(14) 0.0891(15) Uani 1 1 d G . . . .
H75 H 0.557613 0.211608 -0.050640 0.107 Uiso 1 1 calc R U . . .

loop_
_atom_site_aniso_label
_atom_site_aniso_U_11
_atom_site_aniso_U_22
_atom_site_aniso_U_33
_atom_site_aniso_U_23
_atom_site_aniso_U_13
_atom_site_aniso_U_12
Ge1 0.03215(16) 0.03447(17) 0.03860(17) 0.01291(13) 0.01072(12) 0.01658(13)
Ge2 0.02652(15) 0.03351(17) 0.03966(16) 0.01094(13) 0.00949(12) 0.01520(13)
P1 0.0275(3) 0.0378(4) 0.0388(4) 0.0135(3) 0.0084(3) 0.0157(3)
P2 0.0288(4) 0.0386(4) 0.0438(4) 0.0130(3) 0.0099(3) 0.0183(3)
C1 0.0282(13) 0.0389(16) 0.0407(15) 0.0139(13) 0.0070(11) 0.0152(12)
C2 0.0312(15) 0.0488(19) 0.0531(18) 0.0188(15) 0.0135(13) 0.0181(14)
C3 0.0322(14) 0.0373(16) 0.0445(16) 0.0157(13) 0.0120(12) 0.0191(13)
C4 0.0293(13) 0.0388(16) 0.0387(14) 0.0137(12) 0.0118(11) 0.0177(12)
C5 0.0298(14) 0.0378(16) 0.0401(15) 0.0138(12) 0.0136(12) 0.0185(12)
C6 0.0286(13) 0.0391(17) 0.0399(15) 0.0142(13) 0.0103(11) 0.0171(13)
C7 0.0274(14) 0.0499(19) 0.0421(16) 0.0156(14) 0.0100(12) 0.0189(13)
C8 0.0325(15) 0.057(2) 0.0428(16) 0.0214(15) 0.0088(13) 0.0246(15)
C9 0.0314(14) 0.0363(16) 0.0463(16) 0.0111(13) 0.0101(12) 0.0161(13)
C10 0.0333(15) 0.0432(18) 0.061(2) 0.0199(15) 0.0167(14) 0.0178(14)
C11 0.0372(15) 0.0419(17) 0.0379(14) 0.0147(13) 0.0107(12) 0.0237(14)
C12 0.0401(16) 0.0370(17) 0.0450(16) 0.0133(13) 0.0094(13) 0.0208(14)
C13 0.050(2) 0.0397(19) 0.065(2) 0.0125(16) 0.0232(17) 0.0188(16)
C14 0.0434(17) 0.0436(18) 0.0409(16) 0.0064(14) 0.0061(13) 0.0237(15)
C15 0.0463(18) 0.052(2) 0.0391(16) 0.0136(14) 0.0111(14) 0.0307(16)
C16 0.069(3) 0.071(3) 0.0484(19) 0.0141(18) 0.0218(18) 0.039(2)
C17 0.0439(17) 0.052(2) 0.0422(16) 0.0225(15) 0.0169(13) 0.0273(15)
C18 0.0424(16) 0.0395(17) 0.0395(15) 0.0161(13) 0.0123(13) 0.0228(14)
C19 0.051(2) 0.0445(19) 0.056(2) 0.0166(16) 0.0228(16) 0.0175(16)
C22 0.076(3) 0.045(2) 0.0439(18) 0.0040(15) -0.0001(17) 0.029(2)
C23 0.058(2) 0.0352(17) 0.0535(19) 0.0140(15) 0.0161(16) 0.0222(16)
C24 0.058(2) 0.049(2) 0.059(2) 0.0270(17) 0.0194(17) 0.0288(18)
C26 0.056(2) 0.053(2) 0.0525(19) 0.0232(17) 0.0105(16) 0.0313(18)
C27 0.0449(17) 0.0432(18) 0.0450(17) 0.0151(14) 0.0119(14) 0.0231(15)
C20 0.0389(16) 0.0366(16) 0.0411(15) 0.0134(13) 0.0141(13) 0.0192(13)
C21 0.0473(18) 0.0398(17) 0.0415(16) 0.0163(13) 0.0139(14) 0.0210(15)
C25 0.095(3) 0.056(3) 0.087(3) 0.032(2) 0.016(3) 0.046(3)
C28 0.063(2) 0.056(2) 0.053(2) 0.0100(17) -0.0008(17) 0.034(2)
C29 0.0334(15) 0.0375(16) 0.0385(15) 0.0111(12) 0.0063(12) 0.0156(13)
C30 0.0422(18) 0.053(2) 0.0519(19) 0.0092(17) 0.0102(15) 0.0126(16)
C31 0.068(3) 0.048(2) 0.065(2) -0.0022(19) 0.011(2) 0.013(2)
C32 0.078(3) 0.062(3) 0.064(2) -0.009(2) 0.017(2) 0.034(2)
C33 0.056(2) 0.078(3) 0.067(2) 0.000(2) 0.026(2) 0.029(2)
C34 0.0443(19) 0.060(2) 0.057(2) 0.0080(18) 0.0184(16) 0.0217(18)
C35 0.0270(13) 0.0447(18) 0.0466(16) 0.0192(14) 0.0114(12) 0.0161(13)
C36 0.054(2) 0.069(2) 0.0529(19) 0.0296(18) 0.0187(16) 0.039(2)
C37 0.070(3) 0.087(3) 0.068(2) 0.046(2) 0.027(2) 0.051(2)
C38 0.051(2) 0.071(3) 0.091(3) 0.048(2) 0.031(2) 0.042(2)
C39 0.051(2) 0.054(2) 0.082(3) 0.026(2) 0.0281(19) 0.0341(19)
C40 0.0419(17) 0.050(2) 0.0529(18) 0.0187(15) 0.0164(14) 0.0262(16)
C41 0.0321(14) 0.0376(16) 0.0402(15) 0.0129(12) 0.0126(12) 0.0172(13)
C42 0.0348(15) 0.0453(18) 0.0439(16) 0.0203(14) 0.0153(13) 0.0219(14)
C43 0.0492(19) 0.048(2) 0.0578(19) 0.0223(16) 0.0205(16) 0.0321(16)
C44 0.0406(17) 0.050(2) 0.0551(19) 0.0256(16) 0.0179(14) 0.0281(15)
C45 0.0343(16) 0.056(2) 0.0472(17) 0.0220(16) 0.0098(13) 0.0182(15)
C46 0.056(2) 0.085(3) 0.057(2) 0.022(2) 0.0029(18) 0.038(2)
C47 0.0392(16) 0.0458(19) 0.0415(16) 0.0104(14) 0.0077(13) 0.0155(15)
C48 0.0323(14) 0.0399(17) 0.0405(15) 0.0126(13) 0.0119(12) 0.0174(13)
C49 0.053(2) 0.053(2) 0.0486(18) 0.0114(16) 0.0140(16) 0.0312(18)
C50 0.0286(14) 0.0365(16) 0.0530(17) 0.0127(14) 0.0124(13) 0.0159(13)
C51 0.0320(15) 0.0368(17) 0.0537(18) 0.0066(14) 0.0113(13) 0.0142(13)
C52 0.0404(17) 0.051(2) 0.0466(18) 0.0068(15) 0.0052(14) 0.0150(16)
C53 0.0381(17) 0.0391(18) 0.065(2) 0.0052(16) 0.0096(16) 0.0148(15)
C54 0.043(2) 0.039(2) 0.089(3) 0.0144(19) 0.0130(19) 0.0126(16)
C55 0.072(3) 0.039(2) 0.125(4) 0.022(3) 0.015(3) 0.008(2)
C56 0.0454(19) 0.044(2) 0.081(3) 0.0299(19) 0.0216(18) 0.0175(17)
C57 0.0367(16) 0.0419(18) 0.065(2) 0.0202(16) 0.0175(15) 0.0193(14)
C58 0.050(2) 0.056(2) 0.061(2) 0.0270(18) 0.0186(17) 0.0176(18)
C59 0.0299(14) 0.0463(18) 0.0489(17) 0.0135(14) 0.0130(13) 0.0218(14)
C60 0.0389(17) 0.0452(19) 0.0547(19) 0.0117(15) 0.0124(15) 0.0214(15)
C61 0.0402(18) 0.045(2) 0.067(2) 0.0068(17) 0.0071(16) 0.0185(16)
C62 0.0431(19) 0.047(2) 0.087(3) 0.026(2) 0.0201(19) 0.0143(17)
C63 0.047(2) 0.064(2) 0.078(3) 0.036(2) 0.0264(19) 0.0257(19)
C64 0.0365(16) 0.054(2) 0.0544(19) 0.0216(16) 0.0169(14) 0.0208(15)
C65 0.0361(15) 0.0427(18) 0.0461(16) 0.0132(14) 0.0108(13) 0.0223(14)
C66 0.051(2) 0.061(2) 0.0542(19) 0.0199(17) 0.0182(16) 0.0383(18)
C67 0.079(3) 0.088(3) 0.052(2) 0.030(2) 0.028(2) 0.059(3)
C68 0.071(3) 0.077(3) 0.052(2) 0.0234(19) 0.0134(19) 0.049(2)
C69 0.049(2) 0.065(2) 0.065(2) 0.0231(19) 0.0096(17) 0.0364(19)
C70 0.0408(17) 0.058(2) 0.0558(19) 0.0236(17) 0.0135(15) 0.0296(16)
C74 0.082(3) 0.069(3) 0.076(3) -0.005(2) 0.020(2) 0.046(3)
C73 0.059(2) 0.045(2) 0.099(3) 0.007(2) 0.023(2) 0.028(2)
C72 0.049(2) 0.047(2) 0.071(2) 0.0154(18) 0.0202(18) 0.0247(17)
C71 0.0310(15) 0.0454(18) 0.0531(18) 0.0124(15) 0.0117(13) 0.0214(14)
C76 0.080(3) 0.064(3) 0.070(2) 0.020(2) 0.039(2) 0.043(2)
C75 0.111(4) 0.092(4) 0.074(3) 0.015(3) 0.044(3) 0.062(3)

loop_
_atom_type_symbol
_atom_type_description
_atom_type_scat_dispersion_real
_atom_type_scat_dispersion_imag
_atom_type_scat_source
C C 0.0033 0.0016 'International Tables Vol C Tables 4.2.6.8 and 6.1.1.4'
H H 0.0000 0.0000 'International Tables Vol C Tables 4.2.6.8 and 6.1.1.4'
Ge Ge 0.1547 1.8001 'International Tables Vol C Tables 4.2.6.8 and 6.1.1.4'
P P 0.1023 0.0942 'International Tables Vol C Tables 4.2.6.8 and 6.1.1.4'

loop_
_geom_angle_atom_site_label_1
_geom_angle_atom_site_label_2
_geom_angle_atom_site_label_3
_geom_angle
_geom_angle_site_symmetry_1
_geom_angle_site_symmetry_3
_geom_angle_publ_flag
C1 Ge1 C3 95.49(12) . . ?
C1 Ge1 C11 106.54(12) . . ?
C1 Ge1 C20 122.64(11) . . ?
C11 Ge1 C3 125.34(13) . . ?
C11 Ge1 C20 108.04(10) . . ?
C20 Ge1 C3 99.98(11) . . ?
C9 Ge2 C6 103.63(12) . . ?
C9 Ge2 C41 114.69(13) . . ?
C9 Ge2 C50 117.93(12) . . ?
C41 Ge2 C6 101.88(11) . . ?
C50 Ge2 C6 111.18(12) . . ?
C50 Ge2 C41 106.39(13) . . ?
C1 P1 C4 104.12(14) . . ?
C1 P1 C29 118.89(15) . . ?
C1 P1 C35 113.71(14) . . ?
C4 P1 C29 106.64(13) . . ?
C4 P1 C35 109.84(14) . . ?
C35 P1 C29 103.35(14) . . ?
C9 P2 C59 113.28(15) . . ?
C9 P2 C65 116.16(15) . . ?
C9 P2 C71 112.27(13) . . ?
C59 P2 C65 104.99(15) . . ?
C59 P2 C71 109.39(12) . . ?
C65 P2 C71 99.67(13) . . ?
P1 C1 Ge1 111.03(15) . . ?
C2 C1 Ge1 126.3(2) . . ?
C2 C1 P1 122.6(2) . . ?
C1 C2 H2A 109.5 . . ?
C1 C2 H2B 109.5 . . ?
C1 C2 H2C 109.5 . . ?
H2A C2 H2B 109.5 . . ?
H2A C2 H2C 109.5 . . ?
H2B C2 H2C 109.5 . . ?
Ge1 C3 H3 98.7(16) . . ?
C4 C3 Ge1 105.27(18) . . ?
C4 C3 H3 105.1(16) . . ?
C8 C3 Ge1 123.9(2) . . ?
C8 C3 H3 110.4(17) . . ?
C8 C3 C4 111.4(3) . . ?
C3 C4 P1 112.8(2) . . ?
C5 C4 P1 123.2(2) . . ?
C5 C4 C3 123.7(3) . . ?
C4 C5 H5 117.8 . . ?
C4 C5 C6 124.4(3) . . ?
C6 C5 H5 117.8 . . ?
Ge2 C6 H6 99(2) . . ?
C5 C6 Ge2 110.61(19) . . ?
C5 C6 H6 112(2) . . ?
C7 C6 Ge2 112.96(19) . . ?
C7 C6 C5 110.6(2) . . ?
C7 C6 H6 112(2) . . ?
C6 C7 H7 117.5 . . ?
C8 C7 C6 125.0(3) . . ?
C8 C7 H7 117.5 . . ?
C3 C8 H8 117.9 . . ?
C7 C8 C3 124.1(3) . . ?
C7 C8 H8 117.9 . . ?
P2 C9 Ge2 131.10(18) . . ?
C10 C9 Ge2 114.0(2) . . ?
C10 C9 P2 114.9(2) . . ?
C9 C10 H10A 109.5 . . ?
C9 C10 H10B 109.5 . . ?
C9 C10 H10C 109.5 . . ?
H10A C10 H10B 109.5 . . ?
H10A C10 H10C 109.5 . . ?
H10B C10 H10C 109.5 . . ?
C12 C11 Ge1 122.8(2) . . ?
C12 C11 C18 119.1(3) . . ?
C18 C11 Ge1 117.9(2) . . ?
C11 C12 C13 122.1(3) . . ?
C14 C12 C11 120.1(3) . . ?
C14 C12 C13 117.8(3) . . ?
C12 C13 H13A 109.5 . . ?
C12 C13 H13B 109.5 . . ?
C12 C13 H13C 109.5 . . ?
H13A C13 H13B 109.5 . . ?
H13A C13 H13C 109.5 . . ?
H13B C13 H13C 109.5 . . ?
C12 C14 H14 119.2 . . ?
C12 C14 C15 121.6(3) . . ?
C15 C14 H14 119.2 . . ?
C14 C15 C16 121.5(3) . . ?
C17 C15 C14 117.7(3) . . ?
C17 C15 C16 120.7(3) . . ?
C15 C16 H16A 109.5 . . ?
C15 C16 H16B 109.5 . . ?
C15 C16 H16C 109.5 . . ?
H16A C16 H16B 109.5 . . ?
H16A C16 H16C 109.5 . . ?
H16B C16 H16C 109.5 . . ?
C15 C17 H17 118.5 . . ?
C15 C17 C18 122.9(3) . . ?
C18 C17 H17 118.5 . . ?
C11 C18 C19 123.1(3) . . ?
C17 C18 C11 118.5(3) . . ?
C17 C18 C19 118.3(3) . . ?
C18 C19 H19A 109.5 . . ?
C18 C19 H19B 109.5 . . ?
C18 C19 H19C 109.5 . . ?
H19A C19 H19B 109.5 . . ?
H19A C19 H19C 109.5 . . ?
H19B C19 H19C 109.5 . . ?
H22A C22 H22B 109.5 . . ?
H22A C22 H22C 109.5 . . ?
H22B C22 H22C 109.5 . . ?
C21 C22 H22A 109.5 . . ?
C21 C22 H22B 109.5 . . ?
C21 C22 H22C 109.5 . . ?
C24 C23 H23 120.0 . . ?
C24 C23 C21 120.0 . . ?
C21 C23 H23 120.0 . . ?
C23 C24 C25 120.1(2) . . ?
C26 C24 C23 120.0 . . ?
C26 C24 C25 119.8(2) . . ?
C24 C26 H26 120.0 . . ?
C27 C26 C24 120.0 . . ?
C27 C26 H26 120.0 . . ?
C26 C27 C20 120.0 . . ?
C26 C27 C28 115.65(19) . . ?
C20 C27 C28 124.34(19) . . ?
C27 C20 Ge1 117.86(10) . . ?
C27 C20 C21 120.0 . . ?
C21 C20 Ge1 121.65(10) . . ?
C23 C21 C22 116.22(19) . . ?
C20 C21 C22 123.74(19) . . ?
C20 C21 C23 120.0 . . ?
C24 C25 H25A 109.5 . . ?
C24 C25 H25B 109.5 . . ?
C24 C25 H25C 109.5 . . ?
H25A C25 H25B 109.5 . . ?
H25A C25 H25C 109.5 . . ?
H25B C25 H25C 109.5 . . ?
C27 C28 H28A 109.5 . . ?
C27 C28 H28B 109.5 . . ?
C27 C28 H28C 109.5 . . ?
H28A C28 H28B 109.5 . . ?
H28A C28 H28C 109.5 . . ?
H28B C28 H28C 109.5 . . ?
C30 C29 P1 118.7(2) . . ?
C34 C29 P1 122.5(2) . . ?
C34 C29 C30 118.6(3) . . ?
C29 C30 H30 119.9 . . ?
C29 C30 C31 120.3(3) . . ?
C31 C30 H30 119.9 . . ?
C30 C31 H31 120.0 . . ?
C32 C31 C30 120.0(4) . . ?
C32 C31 H31 120.0 . . ?
C31 C32 H32 119.8 . . ?
C31 C32 C33 120.4(4) . . ?
C33 C32 H32 119.8 . . ?
C32 C33 H33 120.0 . . ?
C32 C33 C34 120.0(4) . . ?
C34 C33 H33 120.0 . . ?
C29 C34 C33 120.6(4) . . ?
C29 C34 H34 119.7 . . ?
C33 C34 H34 119.7 . . ?
C36 C35 P1 123.5(3) . . ?
C36 C35 C40 118.5(3) . . ?
C40 C35 P1 118.0(2) . . ?
C35 C36 H36 120.0 . . ?
C35 C36 C37 120.0(4) . . ?
C37 C36 H36 120.0 . . ?
C36 C37 H37 119.8 . . ?
C38 C37 C36 120.5(4) . . ?
C38 C37 H37 119.8 . . ?
C37 C38 H38 119.9 . . ?
C37 C38 C39 120.3(4) . . ?
C39 C38 H38 119.9 . . ?
C38 C39 H39 120.3 . . ?
C38 C39 C40 119.4(4) . . ?
C40 C39 H39 120.3 . . ?
C35 C40 C39 121.3(3) . . ?
C35 C40 H40 119.3 . . ?
C39 C40 H40 119.3 . . ?
C42 C41 Ge2 117.9(2) . . ?
C48 C41 Ge2 124.4(2) . . ?
C48 C41 C42 117.7(3) . . ?
C41 C42 C43 124.0(3) . . ?
C44 C42 C41 120.2(3) . . ?
C44 C42 C43 115.7(3) . . ?
C42 C43 H43A 109.5 . . ?
C42 C43 H43B 109.5 . . ?
C42 C43 H43C 109.5 . . ?
H43A C43 H43B 109.5 . . ?
H43A C43 H43C 109.5 . . ?
H43B C43 H43C 109.5 . . ?
C42 C44 H44 118.8 . . ?
C45 C44 C42 122.4(3) . . ?
C45 C44 H44 118.8 . . ?
C44 C45 C46 121.8(3) . . ?
C47 C45 C44 117.1(3) . . ?
C47 C45 C46 121.1(3) . . ?
C45 C46 H46A 109.5 . . ?
C45 C46 H46B 109.5 . . ?
C45 C46 H46C 109.5 . . ?
H46A C46 H46B 109.5 . . ?
H46A C46 H46C 109.5 . . ?
H46B C46 H46C 109.5 . . ?
C45 C47 H47 118.8 . . ?
C45 C47 C48 122.4(3) . . ?
C48 C47 H47 118.8 . . ?
C41 C48 C49 124.5(3) . . ?
C47 C48 C41 119.9(3) . . ?
C47 C48 C49 115.5(3) . . ?
C48 C49 H49A 109.5 . . ?
C48 C49 H49B 109.5 . . ?
C48 C49 H49C 109.5 . . ?
H49A C49 H49B 109.5 . . ?
H49A C49 H49C 109.5 . . ?
H49B C49 H49C 109.5 . . ?
C51 C50 Ge2 119.0(2) . . ?
C57 C50 Ge2 123.1(2) . . ?
C57 C50 C51 117.7(3) . . ?
C50 C51 C52 122.3(3) . . ?
C53 C51 C50 119.9(3) . . ?
C53 C51 C52 117.8(3) . . ?
C51 C52 H52A 109.5 . . ?
C51 C52 H52B 109.5 . . ?
C51 C52 H52C 109.5 . . ?
H52A C52 H52B 109.5 . . ?
H52A C52 H52C 109.5 . . ?
H52B C52 H52C 109.5 . . ?
C51 C53 H53 118.8 . . ?
C54 C53 C51 122.4(4) . . ?
C54 C53 H53 118.8 . . ?
C53 C54 C55 121.9(4) . . ?
C56 C54 C53 117.2(3) . . ?
C56 C54 C55 120.8(4) . . ?
C54 C55 H55A 109.5 . . ?
C54 C55 H55B 109.5 . . ?
C54 C55 H55C 109.5 . . ?
H55A C55 H55B 109.5 . . ?
H55A C55 H55C 109.5 . . ?
H55B C55 H55C 109.5 . . ?
C54 C56 H56 118.5 . . ?
C54 C56 C57 123.1(4) . . ?
C57 C56 H56 118.5 . . ?
C50 C57 C58 124.6(3) . . ?
C56 C57 C50 119.4(3) . . ?
C56 C57 C58 115.8(3) . . ?
C57 C58 H58A 109.5 . . ?
C57 C58 H58B 109.5 . . ?
C57 C58 H58C 109.5 . . ?
H58A C58 H58B 109.5 . . ?
H58A C58 H58C 109.5 . . ?
H58B C58 H58C 109.5 . . ?
C60 C59 P2 121.3(3) . . ?
C64 C59 P2 119.8(2) . . ?
C64 C59 C60 118.8(3) . . ?
C59 C60 H60 120.1 . . ?
C61 C60 C59 119.8(3) . . ?
C61 C60 H60 120.1 . . ?
C60 C61 H61 119.9 . . ?
C62 C61 C60 120.1(4) . . ?
C62 C61 H61 119.9 . . ?
C61 C62 H62 119.9 . . ?
C63 C62 C61 120.2(4) . . ?
C63 C62 H62 119.9 . . ?
C62 C63 H63 119.6 . . ?
C62 C63 C64 120.7(4) . . ?
C64 C63 H63 119.6 . . ?
C59 C64 H64 119.8 . . ?
C63 C64 C59 120.3(3) . . ?
C63 C64 H64 119.8 . . ?
C66 C65 P2 120.1(2) . . ?
C66 C65 C70 118.9(3) . . ?
C70 C65 P2 121.0(2) . . ?
C65 C66 H66 119.8 . . ?
C65 C66 C67 120.5(3) . . ?
C67 C66 H66 119.8 . . ?
C66 C67 H67 120.1 . . ?
C68 C67 C66 119.8(3) . . ?
C68 C67 H67 120.1 . . ?
C67 C68 H68 119.8 . . ?
C69 C68 C67 120.3(4) . . ?
C69 C68 H68 119.8 . . ?
C68 C69 H69 120.0 . . ?
C70 C69 C68 120.1(3) . . ?
C70 C69 H69 120.0 . . ?
C65 C70 H70 119.8 . . ?
C69 C70 C65 120.4(3) . . ?
C69 C70 H70 119.8 . . ?
C73 C74 H74 120.0 . . ?
C73 C74 C75 120.0 . . ?
C75 C74 H74 120.0 . . ?
C74 C73 H73 120.0 . . ?
C72 C73 C74 120.0 . . ?
C72 C73 H73 120.0 . . ?
C73 C72 H72 120.0 . . ?
C73 C72 C71 120.0 . . ?
C71 C72 H72 120.0 . . ?
C72 C71 P2 117.43(13) . . ?
C76 C71 P2 122.02(13) . . ?
C76 C71 C72 120.0 . . ?
C71 C76 H76 120.0 . . ?
C71 C76 C75 120.0 . . ?
C75 C76 H76 120.0 . . ?
C74 C75 H75 120.0 . . ?
C76 C75 C74 120.0 . . ?
C76 C75 H75 120.0 . . ?

loop_
_geom_bond_atom_site_label_1
_geom_bond_atom_site_label_2
_geom_bond_distance
_geom_bond_site_symmetry_2
_geom_bond_publ_flag
Ge1 C1 1.914(3) . ?
Ge1 C3 2.037(3) . ?
Ge1 C11 2.001(3) . ?
Ge1 C20 2.0281(14) . ?
Ge2 C6 2.090(3) . ?
Ge2 C9 1.901(3) . ?
Ge2 C41 2.014(3) . ?
Ge2 C50 1.995(3) . ?
P1 C1 1.672(3) . ?
P1 C4 1.793(3) . ?
P1 C29 1.830(3) . ?
P1 C35 1.812(3) . ?
P2 C9 1.682(3) . ?
P2 C59 1.806(3) . ?
P2 C65 1.828(3) . ?
P2 C71 1.8477(18) . ?
C1 C2 1.513(4) . ?
C2 H2A 0.9600 . ?
C2 H2B 0.9600 . ?
C2 H2C 0.9600 . ?
C3 H3 0.96(3) . ?
C3 C4 1.504(4) . ?
C3 C8 1.490(4) . ?
C4 C5 1.337(4) . ?
C5 H5 0.9300 . ?
C5 C6 1.497(4) . ?
C6 H6 1.03(4) . ?
C6 C7 1.494(4) . ?
C7 H7 0.9300 . ?
C7 C8 1.329(4) . ?
C8 H8 0.9300 . ?
C9 C10 1.533(4) . ?
C10 H10A 0.9600 . ?
C10 H10B 0.9600 . ?
C10 H10C 0.9600 . ?
C11 C12 1.397(4) . ?
C11 C18 1.414(4) . ?
C12 C13 1.511(4) . ?
C12 C14 1.389(4) . ?
C13 H13A 0.9600 . ?
C13 H13B 0.9600 . ?
C13 H13C 0.9600 . ?
C14 H14 0.9300 . ?
C14 C15 1.392(5) . ?
C15 C16 1.512(4) . ?
C15 C17 1.374(5) . ?
C16 H16A 0.9600 . ?
C16 H16B 0.9600 . ?
C16 H16C 0.9600 . ?
C17 H17 0.9300 . ?
C17 C18 1.395(4) . ?
C18 C19 1.508(5) . ?
C19 H19A 0.9600 . ?
C19 H19B 0.9600 . ?
C19 H19C 0.9600 . ?
C22 H22A 0.9600 . ?
C22 H22B 0.9600 . ?
C22 H22C 0.9600 . ?
C22 C21 1.512(4) . ?
C23 H23 0.9300 . ?
C23 C24 1.3900 . ?
C23 C21 1.3900 . ?
C24 C26 1.3900 . ?
C24 C25 1.539(4) . ?
C26 H26 0.9300 . ?
C26 C27 1.3900 . ?
C27 C20 1.3900 . ?
C27 C28 1.509(4) . ?
C20 C21 1.3900 . ?
C25 H25A 0.9600 . ?
C25 H25B 0.9600 . ?
C25 H25C 0.9600 . ?
C28 H28A 0.9600 . ?
C28 H28B 0.9600 . ?
C28 H28C 0.9600 . ?
C29 C30 1.389(4) . ?
C29 C34 1.378(4) . ?
C30 H30 0.9300 . ?
C30 C31 1.389(5) . ?
C31 H31 0.9300 . ?
C31 C32 1.364(6) . ?
C32 H32 0.9300 . ?
C32 C33 1.366(6) . ?
C33 H33 0.9300 . ?
C33 C34 1.386(5) . ?
C34 H34 0.9300 . ?
C35 C36 1.386(4) . ?
C35 C40 1.387(4) . ?
C36 H36 0.9300 . ?
C36 C37 1.399(5) . ?
C37 H37 0.9300 . ?
C37 C38 1.363(6) . ?
C38 H38 0.9300 . ?
C38 C39 1.379(5) . ?
C39 H39 0.9300 . ?
C39 C40 1.384(5) . ?
C40 H40 0.9300 . ?
C41 C42 1.411(4) . ?
C41 C48 1.407(4) . ?
C42 C43 1.516(4) . ?
C42 C44 1.393(4) . ?
C43 H43A 0.9600 . ?
C43 H43B 0.9600 . ?
C43 H43C 0.9600 . ?
C44 H44 0.9300 . ?
C44 C45 1.385(5) . ?
C45 C46 1.514(5) . ?
C45 C47 1.385(5) . ?
C46 H46A 0.9600 . ?
C46 H46B 0.9600 . ?
C46 H46C 0.9600 . ?
C47 H47 0.9300 . ?
C47 C48 1.400(4) . ?
C48 C49 1.515(4) . ?
C49 H49A 0.9600 . ?
C49 H49B 0.9600 . ?
C49 H49C 0.9600 . ?
C50 C51 1.416(4) . ?
C50 C57 1.409(4) . ?
C51 C52 1.502(5) . ?
C51 C53 1.393(5) . ?
C52 H52A 0.9600 . ?
C52 H52B 0.9600 . ?
C52 H52C 0.9600 . ?
C53 H53 0.9300 . ?
C53 C54 1.381(6) . ?
C54 C55 1.520(5) . ?
C54 C56 1.372(6) . ?
C55 H55A 0.9600 . ?
C55 H55B 0.9600 . ?
C55 H55C 0.9600 . ?
C56 H56 0.9300 . ?
C56 C57 1.398(5) . ?
C57 C58 1.517(5) . ?
C58 H58A 0.9600 . ?
C58 H58B 0.9600 . ?
C58 H58C 0.9600 . ?
C59 C60 1.395(4) . ?
C59 C64 1.391(4) . ?
C60 H60 0.9300 . ?
C60 C61 1.393(5) . ?
C61 H61 0.9300 . ?
C61 C62 1.370(5) . ?
C62 H62 0.9300 . ?
C62 C63 1.368(6) . ?
C63 H63 0.9300 . ?
C63 C64 1.373(5) . ?
C64 H64 0.9300 . ?
C65 C66 1.378(4) . ?
C65 C70 1.404(4) . ?
C66 H66 0.9300 . ?
C66 C67 1.386(5) . ?
C67 H67 0.9300 . ?
C67 C68 1.382(5) . ?
C68 H68 0.9300 . ?
C68 C69 1.372(5) . ?
C69 H69 0.9300 . ?
C69 C70 1.374(5) . ?
C70 H70 0.9300 . ?
C74 H74 0.9300 . ?
C74 C73 1.3900 . ?
C74 C75 1.3900 . ?
C73 H73 0.9300 . ?
C73 C72 1.3900 . ?
C72 H72 0.9300 . ?
C72 C71 1.3900 . ?
C71 C76 1.3900 . ?
C76 H76 0.9300 . ?
C76 C75 1.3900 . ?
C75 H75 0.9300 . ?

loop_
_geom_torsion_atom_site_label_1
_geom_torsion_atom_site_label_2
_geom_torsion_atom_site_label_3
_geom_torsion_atom_site_label_4
_geom_torsion
_geom_torsion_site_symmetry_1
_geom_torsion_site_symmetry_2
_geom_torsion_site_symmetry_3
_geom_torsion_site_symmetry_4
_geom_torsion_publ_flag
Ge1 C3 C4 P1 -35.1(2) . . . . ?
Ge1 C3 C4 C5 138.8(3) . . . . ?
Ge1 C3 C8 C7 -132.7(3) . . . . ?
Ge1 C11 C12 C13 -2.8(4) . . . . ?
Ge1 C11 C12 C14 176.8(2) . . . . ?
Ge1 C11 C18 C17 -177.5(2) . . . . ?
Ge1 C11 C18 C19 2.7(4) . . . . ?
Ge1 C20 C21 C22 -10.5(3) . . . . ?
Ge1 C20 C21 C23 171.79(15) . . . . ?
Ge2 C6 C7 C8 -118.5(3) . . . . ?
Ge2 C41 C42 C43 10.1(4) . . . . ?
Ge2 C41 C42 C44 -173.3(2) . . . . ?
Ge2 C41 C48 C47 173.3(2) . . . . ?
Ge2 C41 C48 C49 -10.3(4) . . . . ?
Ge2 C50 C51 C52 11.4(4) . . . . ?
Ge2 C50 C51 C53 -170.7(2) . . . . ?
Ge2 C50 C57 C56 170.9(2) . . . . ?
Ge2 C50 C57 C58 -12.7(4) . . . . ?
P1 C4 C5 C6 179.0(2) . . . . ?
P1 C29 C30 C31 -175.5(3) . . . . ?
P1 C29 C34 C33 174.6(3) . . . . ?
P1 C35 C36 C37 -178.8(3) . . . . ?
P1 C35 C40 C39 178.7(3) . . . . ?
P2 C59 C60 C61 -178.6(2) . . . . ?
P2 C59 C64 C63 179.4(3) . . . . ?
P2 C65 C66 C67 178.2(3) . . . . ?
P2 C65 C70 C69 179.8(3) . . . . ?
P2 C71 C76 C75 -171.28(19) . . . . ?
C1 P1 C4 C3 33.8(2) . . . . ?
C1 P1 C4 C5 -140.1(3) . . . . ?
C1 P1 C29 C30 32.7(3) . . . . ?
C1 P1 C29 C34 -142.3(3) . . . . ?
C1 P1 C35 C36 -135.4(3) . . . . ?
C1 P1 C35 C40 45.5(3) . . . . ?
C3 C4 C5 C6 5.8(4) . . . . ?
C4 P1 C1 Ge1 -14.7(2) . . . . ?
C4 P1 C1 C2 165.0(3) . . . . ?
C4 P1 C29 C30 149.8(3) . . . . ?
C4 P1 C29 C34 -25.2(3) . . . . ?
C4 P1 C35 C36 108.4(3) . . . . ?
C4 P1 C35 C40 -70.8(3) . . . . ?
C4 C3 C8 C7 -5.5(4) . . . . ?
C4 C5 C6 Ge2 116.4(3) . . . . ?
C4 C5 C6 C7 -9.5(4) . . . . ?
C5 C6 C7 C8 6.1(4) . . . . ?
C6 C7 C8 C3 1.2(5) . . . . ?
C8 C3 C4 P1 -171.8(2) . . . . ?
C8 C3 C4 C5 2.1(4) . . . . ?
C9 P2 C59 C60 114.8(3) . . . . ?
C9 P2 C59 C64 -62.9(3) . . . . ?
C9 P2 C65 C66 -9.8(3) . . . . ?
C9 P2 C65 C70 169.5(3) . . . . ?
C9 P2 C71 C72 -77.63(19) . . . . ?
C9 P2 C71 C76 93.87(19) . . . . ?
C11 C12 C14 C15 0.1(5) . . . . ?
C12 C11 C18 C17 -2.2(4) . . . . ?
C12 C11 C18 C19 178.0(3) . . . . ?
C12 C14 C15 C16 -179.8(3) . . . . ?
C12 C14 C15 C17 -1.3(5) . . . . ?
C13 C12 C14 C15 179.7(3) . . . . ?
C14 C15 C17 C18 0.7(5) . . . . ?
C15 C17 C18 C11 1.0(5) . . . . ?
C15 C17 C18 C19 -179.2(3) . . . . ?
C16 C15 C17 C18 179.2(3) . . . . ?
C18 C11 C12 C13 -177.9(3) . . . . ?
C18 C11 C12 C14 1.7(4) . . . . ?
C23 C24 C26 C27 0.0 . . . . ?
C24 C23 C21 C22 -177.8(2) . . . . ?
C24 C23 C21 C20 0.0 . . . . ?
C24 C26 C27 C20 0.0 . . . . ?
C24 C26 C27 C28 178.9(3) . . . . ?
C26 C27 C20 Ge1 -172.10(15) . . . . ?
C26 C27 C20 C21 0.0 . . . . ?
C27 C20 C21 C22 177.7(3) . . . . ?
C27 C20 C21 C23 0.0 . . . . ?
C21 C23 C24 C26 0.0 . . . . ?
C21 C23 C24 C25 -176.8(3) . . . . ?
C25 C24 C26 C27 176.8(3) . . . . ?
C28 C27 C20 Ge1 9.1(3) . . . . ?
C28 C27 C20 C21 -178.8(3) . . . . ?
C29 P1 C1 Ge1 103.75(18) . . . . ?
C29 P1 C1 C2 -76.5(3) . . . . ?
C29 P1 C4 C3 -92.8(2) . . . . ?
C29 P1 C4 C5 93.3(3) . . . . ?
C29 P1 C35 C36 -5.1(3) . . . . ?
C29 P1 C35 C40 175.8(2) . . . . ?
C29 C30 C31 C32 1.5(7) . . . . ?
C30 C29 C34 C33 -0.4(6) . . . . ?
C30 C31 C32 C33 -1.8(8) . . . . ?
C31 C32 C33 C34 1.0(8) . . . . ?
C32 C33 C34 C29 0.1(7) . . . . ?
C34 C29 C30 C31 -0.4(6) . . . . ?
C35 P1 C1 Ge1 -134.21(16) . . . . ?
C35 P1 C1 C2 45.5(3) . . . . ?
C35 P1 C4 C3 155.9(2) . . . . ?
C35 P1 C4 C5 -18.0(3) . . . . ?
C35 P1 C29 C30 -94.4(3) . . . . ?
C35 P1 C29 C34 90.6(3) . . . . ?
C35 C36 C37 C38 -0.2(6) . . . . ?
C36 C35 C40 C39 -0.5(5) . . . . ?
C36 C37 C38 C39 0.3(6) . . . . ?
C37 C38 C39 C40 -0.5(6) . . . . ?
C38 C39 C40 C35 0.6(5) . . . . ?
C40 C35 C36 C37 0.4(5) . . . . ?
C41 C42 C44 C45 -1.5(5) . . . . ?
C42 C41 C48 C47 -5.2(4) . . . . ?
C42 C41 C48 C49 171.2(3) . . . . ?
C42 C44 C45 C46 179.4(3) . . . . ?
C42 C44 C45 C47 -2.3(5) . . . . ?
C43 C42 C44 C45 175.4(3) . . . . ?
C44 C45 C47 C48 2.3(5) . . . . ?
C45 C47 C48 C41 1.5(5) . . . . ?
C45 C47 C48 C49 -175.2(3) . . . . ?
C46 C45 C47 C48 -179.4(3) . . . . ?
C48 C41 C42 C43 -171.4(3) . . . . ?
C48 C41 C42 C44 5.2(4) . . . . ?
C50 C51 C53 C54 -1.7(5) . . . . ?
C51 C50 C57 C56 -4.8(4) . . . . ?
C51 C50 C57 C58 171.6(3) . . . . ?
C51 C53 C54 C55 -179.5(4) . . . . ?
C51 C53 C54 C56 -2.2(5) . . . . ?
C52 C51 C53 C54 176.3(3) . . . . ?
C53 C54 C56 C57 2.6(6) . . . . ?
C54 C56 C57 C50 0.9(5) . . . . ?
C54 C56 C57 C58 -175.7(4) . . . . ?
C55 C54 C56 C57 179.9(4) . . . . ?
C57 C50 C51 C52 -172.7(3) . . . . ?
C57 C50 C51 C53 5.1(4) . . . . ?
C59 P2 C9 Ge2 -5.7(3) . . . . ?
C59 P2 C9 C10 170.9(2) . . . . ?
C59 P2 C65 C66 116.2(3) . . . . ?
C59 P2 C65 C70 -64.5(3) . . . . ?
C59 P2 C71 C72 155.72(16) . . . . ?
C59 P2 C71 C76 -32.79(19) . . . . ?
C59 C60 C61 C62 -0.3(5) . . . . ?
C60 C59 C64 C63 1.6(5) . . . . ?
C60 C61 C62 C63 0.9(6) . . . . ?
C61 C62 C63 C64 -0.2(6) . . . . ?
C62 C63 C64 C59 -1.1(6) . . . . ?
C64 C59 C60 C61 -0.9(5) . . . . ?
C65 P2 C9 Ge2 115.9(2) . . . . ?
C65 P2 C9 C10 -67.4(3) . . . . ?
C65 P2 C59 C60 -12.9(3) . . . . ?
C65 P2 C59 C64 169.4(2) . . . . ?
C65 P2 C71 C72 45.95(18) . . . . ?
C65 P2 C71 C76 -142.55(17) . . . . ?
C65 C66 C67 C68 2.5(6) . . . . ?
C66 C65 C70 C69 -0.9(5) . . . . ?
C66 C67 C68 C69 -1.8(7) . . . . ?
C67 C68 C69 C70 -0.3(6) . . . . ?
C68 C69 C70 C65 1.7(6) . . . . ?
C70 C65 C66 C67 -1.2(6) . . . . ?
C74 C73 C72 C71 0.0 . . . . ?
C73 C74 C75 C76 0.0 . . . . ?
C73 C72 C71 P2 171.68(18) . . . . ?
C73 C72 C71 C76 0.0 . . . . ?
C72 C71 C76 C75 0.0 . . . . ?
C71 P2 C9 Ge2 -130.3(2) . . . . ?
C71 P2 C9 C10 46.4(3) . . . . ?
C71 P2 C59 C60 -119.1(3) . . . . ?
C71 P2 C59 C64 63.2(3) . . . . ?
C71 P2 C65 C66 -130.6(3) . . . . ?
C71 P2 C65 C70 48.7(3) . . . . ?
C71 C76 C75 C74 0.0 . . . . ?
C75 C74 C73 C72 0.0 . . . . ?

loop_
_smtbx_masks_void_nr
_smtbx_masks_void_average_x
_smtbx_masks_void_average_y
_smtbx_masks_void_average_z
_smtbx_masks_void_volume
_smtbx_masks_void_count_electrons
_smtbx_masks_void_content
1 0.500 0.000 0.500 686.3 154.0 ?
